data_8100359
loop_
_publ_author_name
'Zhao, Ming-Gen'
'Shi, Jing-Min'
'Wu, Chang-Ju'

_publ_section_title
;
Crystal structure of dithiocyanatotetra(dimethylformamide)manganese
(II), Mn(NCS)~2~[OCHN(CH~3~)~2~]~4~
;
_journal_issue 2
_journal_name_full 'Zeitschrift f\"ur Kristallographie - New Crystal Structures'
_journal_page_first 157
_journal_page_last 158
_journal_volume 218
_journal_year 2003
_chemical_formula_structural 'Mn(NCS)2 (OCH(CH3)2)4'
_chemical_formula_sum 'C14 H28 Mn N6 O4 S2'
_chemical_formula_weight 463.48
_space_group_IT_number 2
_symmetry_cell_setting triclinic
_symmetry_space_group_name_Hall '-P 1'
_symmetry_space_group_name_H-M 'P -1'
_cell_angle_alpha 82.12(3)
_cell_angle_beta 68.90(3)
_cell_angle_gamma 67.61(2)
_cell_formula_units_Z 1
_cell_length_a 7.273(16)
_cell_length_b 9.55(2)
_cell_length_c 9.68(2)
_cell_measurement_temperature 298(2)
_cell_volume 580(2)
_diffrn_ambient_temperature 298(2)
_exptl_crystal_density_diffrn 1.327
_cod_depositor_comments
;
The following automatic conversions were performed:
'_symmetry_cell_setting' value 'Triclinic' changed to 'triclinic'
according to '/home/saulius/struct/CIF-dictionaries/cif_core.dic'
dictionary named 'cif_core.dic' version 2.4.1 from 2010-06-29.

Automatic conversion script
Id: cif_fix_enum 1527 2010-12-29 10:47:43Z saulius 
;
_cod_original_formula_sum 'C14 H28 Mn1 N6 O4 S2'
_cod_database_code 8100359

loop_
_symmetry_equiv_pos_as_xyz
'x, y, z'
'-x, -y, -z'

loop_
_atom_site_label
_atom_site_type_symbol
_atom_site_fract_x
_atom_site_fract_y
_atom_site_fract_z
_atom_site_U_iso_or_equiv
_atom_site_adp_type
_atom_site_occupancy
_atom_site_symmetry_multiplicity
_atom_site_Wyckoff_symbol
_atom_site_calc_flag
_atom_site_refinement_flags
_atom_site_disorder_assembly
_atom_site_disorder_group
Mn1 Mn 0.5000 0.5000 0.5000 0.0441(3) Uani 1 1 h d S . .
N1 N 0.3564(6) 0.3512(5) 0.6646(5) 0.0645(11) Uani 1 2 i d . . .
N2 N 0.4228(5) 0.3555(4) 0.1221(4) 0.0482(8) Uani 1 2 i d . . .
N3 N -0.1131(5) 0.8655(4) 0.6126(4) 0.0489(8) Uani 1 2 i d . . .
O1 O 0.3790(5) 0.4549(4) 0.3363(3) 0.0601(8) Uani 1 2 i d . . .
O2 O 0.2124(4) 0.6965(3) 0.5844(4) 0.0579(8) Uani 1 2 i d . . .
S1 S 0.1779(2) 0.15333(15) 0.85744(15) 0.0655(4) Uani 1 2 i d . . .
C1 C 0.2827(6) 0.2706(5) 0.7433(5) 0.0492(10) Uani 1 2 i d . . .
C2 C 0.4878(7) 0.3698(5) 0.2272(5) 0.0501(10) Uani 1 2 i d . . .
H2 H 0.6266 0.3115 0.2198 0.060 Uiso 1 2 i calc R . .
C3 C 0.5596(8) 0.2524(6) -0.0016(6) 0.0621(12) Uani 1 2 i d . . .
H3A H 0.4832 0.2579 -0.0662 0.093 Uiso 1 2 i calc R . .
H3B H 0.6056 0.1508 0.0349 0.093 Uiso 1 2 i calc R . .
H3C H 0.6801 0.2803 -0.0552 0.093 Uiso 1 2 i calc R . .
C4 C 0.2074(7) 0.4412(6) 0.1244(6) 0.0601(12) Uani 1 2 i d . . .
H4A H 0.1892 0.4156 0.0389 0.090 Uiso 1 2 i calc R . .
H4B H 0.1815 0.5477 0.1234 0.090 Uiso 1 2 i calc R . .
H4C H 0.1098 0.4166 0.2124 0.090 Uiso 1 2 i calc R . .
C5 C 0.0538(6) 0.7444(5) 0.5508(5) 0.0477(9) Uani 1 2 i d . . .
H5 H 0.0488 0.6935 0.4777 0.057 Uiso 1 2 i calc R . .
C6 C -0.2946(8) 0.9192(6) 0.5630(6) 0.0706(14) Uani 1 2 i d . . .
H6A H -0.3999 1.0071 0.6191 0.106 Uiso 1 2 i calc R . .
H6B H -0.3523 0.8409 0.5772 0.106 Uiso 1 2 i calc R . .
H6C H -0.2517 0.9450 0.4599 0.106 Uiso 1 2 i calc R . .
C7 C -0.1170(8) 0.9480(6) 0.7291(5) 0.0636(12) Uani 1 2 i d . . .
H7A H -0.2489 1.0315 0.7603 0.095 Uiso 1 2 i calc R . .
H7B H -0.0030 0.9855 0.6927 0.095 Uiso 1 2 i calc R . .
H7C H -0.1017 0.8817 0.8115 0.095 Uiso 1 2 i calc R . .

loop_
_atom_site_aniso_label
_atom_site_aniso_U_11
_atom_site_aniso_U_22
_atom_site_aniso_U_33
_atom_site_aniso_U_23
_atom_site_aniso_U_13
_atom_site_aniso_U_12
Mn1 0.0411(5) 0.0414(5) 0.0424(5) -0.0099(3) -0.0122(4) -0.0055(3)
N1 0.065(2) 0.064(3) 0.061(2) 0.000(2) -0.014(2) -0.026(2)
N2 0.0471(18) 0.050(2) 0.0455(18) -0.0060(15) -0.0168(15) -0.0123(15)
N3 0.0411(17) 0.0451(19) 0.0497(19) -0.0142(15) -0.0100(14) -0.0043(14)
O1 0.0583(17) 0.068(2) 0.0528(17) -0.0197(15) -0.0226(14) -0.0116(15)
O2 0.0455(16) 0.0534(18) 0.0637(19) -0.0185(15) -0.0184(14) 0.0003(13)
S1 0.0656(8) 0.0657(8) 0.0629(7) -0.0006(6) -0.0131(6) -0.0291(6)
C1 0.045(2) 0.046(2) 0.051(2) -0.0127(19) -0.0150(18) -0.0071(18)
C2 0.049(2) 0.048(2) 0.053(2) -0.0046(19) -0.0210(19) -0.0120(18)
C3 0.063(3) 0.062(3) 0.059(3) -0.017(2) -0.020(2) -0.014(2)
C4 0.050(2) 0.060(3) 0.071(3) -0.009(2) -0.028(2) -0.012(2)
C5 0.051(2) 0.044(2) 0.047(2) -0.0136(17) -0.0148(18) -0.0130(18)
C6 0.058(3) 0.070(3) 0.075(3) -0.015(3) -0.027(2) -0.004(2)
C7 0.068(3) 0.056(3) 0.055(3) -0.018(2) -0.018(2) -0.008(2)

loop_
_geom_bond_atom_site_label_1
_geom_bond_atom_site_label_2
_geom_bond_distance
_geom_bond_site_symmetry_2
_geom_bond_publ_flag
Mn1 O2 2.182(4) 2_666 ?
Mn1 O2 2.182(4) . ?
Mn1 O1 2.225(5) . ?
Mn1 O1 2.225(5) 2_666 ?
Mn1 N1 2.227(5) 2_666 ?
Mn1 N1 2.227(5) . ?
N1 C1 1.148(6) . ?
N2 C2 1.308(6) . ?
N2 C3 1.454(6) . ?
N2 C4 1.459(6) . ?
N3 C5 1.329(6) . ?
N3 C7 1.447(6) . ?
N3 C6 1.453(6) . ?
O1 C2 1.243(6) . ?
O2 C5 1.213(5) . ?
S1 C1 1.661(6) . ?
